data_4348714
loop_
_publ_author_name
'Milin, Eric'
'Bela\"id, Sabrina'
'Patinec, V\'eronique'
'Triki, Smail'
'Chastanet, Guillaume'
'Marchivie, Mathieu'

_publ_section_title
;
 Dinuclear Spin-Crossover Complexes Based on Tetradentate and Bridging
 Cyanocarbanion Ligands.
;
_journal_issue 17
_journal_name_full 'Inorganic chemistry'
_journal_page_first 9038
_journal_page_last 9046
_journal_paper_doi 10.1021/acs.inorgchem.6b01542
_journal_volume 55
_journal_year 2016
_chemical_formula_moiety 'C56 H36 Fe2 N20'
_chemical_formula_sum 'C56 H36 Fe2 N20'
_chemical_formula_weight 1100.74
_space_group_crystal_system monoclinic
_space_group_IT_number 14
_space_group_name_Hall '-P 2yn'
_space_group_name_H-M_alt 'P 1 21/n 1'
_atom_sites_solution_hydrogens geom
_audit_creation_date 2015-12-22
_audit_creation_method
;
Olex2 1.2
(compiled Sep 16 2015 11:44:03 for OlexSys, GUI svn.r5103)
;
_cell_angle_alpha 90
_cell_angle_beta 105.189(8)
_cell_angle_gamma 90
_cell_formula_units_Z 2
_cell_length_a 11.417(4)
_cell_length_b 17.2685(10)
_cell_length_c 13.8166(5)
_cell_measurement_reflns_used 4689
_cell_measurement_temperature 340
_cell_measurement_theta_max 25.249
_cell_measurement_theta_min 3.597
_cell_volume 2628.8(9)
_computing_molecular_graphics 'Olex2 (Dolomanov et al., 2009)'
_computing_publication_material 'Olex2 (Dolomanov et al., 2009)'
_computing_structure_refinement 'ShelXL (Sheldrick, 2015)'
_computing_structure_solution 'ShelXT (Sheldrick, 2015)'
_diffrn_ambient_temperature 340
_diffrn_detector_area_resol_mean 8
_diffrn_measured_fraction_theta_full 0.995
_diffrn_measured_fraction_theta_max 0.995
_diffrn_measurement_device_type 'Bruker SMART APEX CCD area detector'
_diffrn_measurement_method '\w and \f scans'
_diffrn_radiation_monochromator graphite
_diffrn_radiation_type MoK\a
_diffrn_radiation_wavelength 0.71073
_diffrn_reflns_av_R_equivalents 0.1031
_diffrn_reflns_av_unetI/netI 0.1370
_diffrn_reflns_Laue_measured_fraction_full 0.995
_diffrn_reflns_Laue_measured_fraction_max 0.995
_diffrn_reflns_limit_h_max 11
_diffrn_reflns_limit_h_min -13
_diffrn_reflns_limit_k_max 20
_diffrn_reflns_limit_k_min -20
_diffrn_reflns_limit_l_max 15
_diffrn_reflns_limit_l_min -16
_diffrn_reflns_number 17313
_diffrn_reflns_point_group_measured_fraction_full 0.995
_diffrn_reflns_point_group_measured_fraction_max 0.995
_diffrn_reflns_theta_full 25.242
_diffrn_reflns_theta_max 25.250
_diffrn_reflns_theta_min 3.578
_diffrn_source 'sealed tube'
_exptl_absorpt_coefficient_mu 0.612
_exptl_absorpt_correction_T_max 0.7453
_exptl_absorpt_correction_T_min 0.6577
_exptl_absorpt_correction_type multi-scan
_exptl_absorpt_process_details
;
SADABS-2008/1 (Bruker,2008) was used for absorption correction.
wR2(int) was 0.0745 before and 0.0657 after correction.
The Ratio of minimum to maximum transmission is 0.8825.
The \l/2 correction factor is 0.0015.
;
_exptl_crystal_colour red
_exptl_crystal_colour_primary red
_exptl_crystal_density_diffrn 1.391
_exptl_crystal_description prism
_exptl_crystal_F_000 1128
_exptl_crystal_size_max 0.2
_exptl_crystal_size_mid 0.15
_exptl_crystal_size_min 0.1
_refine_diff_density_max 0.258
_refine_diff_density_min -0.227
_refine_diff_density_rms 0.052
_refine_ls_extinction_method none
_refine_ls_goodness_of_fit_ref 1.009
_refine_ls_hydrogen_treatment constr
_refine_ls_matrix_type full
_refine_ls_number_parameters 352
_refine_ls_number_reflns 4738
_refine_ls_number_restraints 0
_refine_ls_restrained_S_all 1.009
_refine_ls_R_factor_all 0.1746
_refine_ls_R_factor_gt 0.0636
_refine_ls_shift/su_max 0.001
_refine_ls_shift/su_mean 0.000
_refine_ls_structure_factor_coef Fsqd
_refine_ls_weighting_details 'w=1/[\s^2^(Fo^2^)+(0.0218P)^2^+1.7111P] where P=(Fo^2^+2Fc^2^)/3'
_refine_ls_weighting_scheme calc
_refine_ls_wR_factor_gt 0.0835
_refine_ls_wR_factor_ref 0.1055
_reflns_Friedel_coverage 0.000
_reflns_number_gt 2241
_reflns_number_total 4738
_reflns_threshold_expression 'I > 2\s(I)'
_cod_data_source_file ic6b01542_si_002.cif
_cod_data_source_block compound1p-340K
_cod_depositor_comments
;

2021-04-15
Z value and formula fixed to values more according to usual
chemical conventions.                 miguel
;
_cod_original_formula_sum 'C112 H72 Fe4 N40'
_cod_original_formula_weight 2201.49
_cod_original_formula_moiety '2(C56 H36 Fe2 N20)'
_cod_original_formula_units_Z 1
_cod_original_cell_volume 2628.9(9)
_cod_database_code 4348714
_shelxl_version_number 2013-4
_shelx_space_group_comment
;
The symmetry employed for this shelxl refinement is uniquely defined
by the following loop, which should always be used as a source of
symmetry information in preference to the above space-group names.
They are only intended as comments.
;
_shelx_estimated_absorpt_t_max 0.941
_shelx_estimated_absorpt_t_min 0.887
_olex2_refinement_description
;
1. Fixed Uiso
 At 1.2 times of:
  All C(H) groups, All C(H,H) groups
2.a Secondary CH2 refined with riding coordinates:
 C00P(H00A,H00B), C00X(H00C,H00D), C011(H01A,H01B)
2.b Aromatic/amide H refined with riding coordinates:
 C00I(H00I), C00K(H00K), C00N(H00N), C00S(H00S), C00U(H00U), C00V(H00V),
 C00W(H00W), C00Y(H00Y), C00Z(H00Z), C010(H010), C012(H012), C013(H013)
;
_olex2_submission_special_instructions 'No special instructions were received'

loop_
_space_group_symop_operation_xyz
'x, y, z'
'-x+1/2, y+1/2, -z+1/2'
'-x, -y, -z'
'x-1/2, -y-1/2, z-1/2'

loop_
_atom_site_label
_atom_site_type_symbol
_atom_site_fract_x
_atom_site_fract_y
_atom_site_fract_z
_atom_site_U_iso_or_equiv
_atom_site_adp_type
_atom_site_occupancy
_atom_site_site_symmetry_order
_atom_site_calc_flag
_atom_site_refinement_flags_posn
Fe01 Fe 0.87591(6) 0.64614(3) 0.31820(4) 0.0478(2) Uani 1 1 d .
N002 N 1.1803(3) 0.40879(19) 0.5777(3) 0.0541(10) Uani 1 1 d .
N003 N 1.0303(4) 0.5893(2) 0.3692(3) 0.0553(10) Uani 1 1 d .
N004 N 0.7268(3) 0.71036(19) 0.2684(2) 0.0537(10) Uani 1 1 d .
N005 N 0.9484(3) 0.73904(19) 0.3974(3) 0.0519(9) Uani 1 1 d .
N006 N 0.8270(3) 0.5659(2) 0.2113(3) 0.0577(10) Uani 1 1 d .
N007 N 0.9329(3) 0.7010(2) 0.2086(2) 0.0544(10) Uani 1 1 d .
C008 C 1.1107(4) 0.5482(3) 0.3998(3) 0.0452(11) Uani 1 1 d .
C009 C 1.3784(4) 0.4284(3) 0.3971(3) 0.0518(11) Uani 1 1 d .
C00A C 1.3085(4) 0.4950(2) 0.3933(3) 0.0474(11) Uani 1 1 d .
C00B C 1.2071(4) 0.4964(2) 0.4362(3) 0.0452(11) Uani 1 1 d .
C00C C 1.1946(4) 0.4472(2) 0.5141(3) 0.0459(11) Uani 1 1 d .
C00D C 1.3198(4) 0.6383(3) 0.3774(3) 0.0623(13) Uani 1 1 d .
C00E C 1.4964(5) 0.4321(3) 0.3820(3) 0.0608(13) Uani 1 1 d .
N00F N 1.5922(4) 0.4326(2) 0.3699(3) 0.0832(13) Uani 1 1 d .
N00G N 1.3078(4) 0.7006(2) 0.4036(3) 0.0874(14) Uani 1 1 d .
C00H C 1.3373(4) 0.5622(3) 0.3449(3) 0.0563(12) Uani 1 1 d .
C00I C 0.9303(4) 0.7637(3) 0.4840(4) 0.0666(14) Uani 1 1 d .
H00I H 0.8810 0.7345 0.5140 0.080 Uiso 1 1 calc R
C00J C 1.3386(4) 0.3541(3) 0.4142(3) 0.0702(14) Uani 1 1 d .
C00K C 0.7520(4) 0.5060(3) 0.2098(4) 0.0706(15) Uani 1 1 d .
H00K H 0.7135 0.5012 0.2611 0.085 Uiso 1 1 calc R
C00L C 1.0169(4) 0.7836(3) 0.3538(4) 0.0584(12) Uani 1 1 d .
N00M N 1.3068(5) 0.2915(3) 0.4240(4) 0.1129(18) Uani 1 1 d .
C00N C 0.6340(5) 0.7180(3) 0.3109(4) 0.0727(14) Uani 1 1 d .
H00N H 0.6292 0.6834 0.3614 0.087 Uiso 1 1 calc R
C00O C 1.3890(5) 0.5569(3) 0.2646(4) 0.0768(15) Uani 1 1 d .
C00P C 0.9690(4) 0.6390(3) 0.1471(3) 0.0757(14) Uani 1 1 d .
H00A H 1.0501 0.6208 0.1797 0.091 Uiso 1 1 calc R
H00B H 0.9692 0.6592 0.0816 0.091 Uiso 1 1 calc R
C00Q C 0.7322(4) 0.7606(3) 0.1962(3) 0.0550(12) Uani 1 1 d .
C00R C 0.8797(5) 0.5734(3) 0.1359(4) 0.0671(14) Uani 1 1 d .
C00S C 0.6496(6) 0.8192(3) 0.1672(4) 0.0772(16) Uani 1 1 d .
H00S H 0.6571 0.8543 0.1181 0.093 Uiso 1 1 calc R
N00T N 1.4275(5) 0.5512(3) 0.1955(4) 0.122(2) Uani 1 1 d .
C00U C 0.9813(6) 0.8298(4) 0.5302(4) 0.0859(17) Uani 1 1 d .
H00U H 0.9676 0.8448 0.5910 0.103 Uiso 1 1 calc R
C00V C 1.0694(4) 0.8510(3) 0.3964(5) 0.0866(16) Uani 1 1 d .
H00V H 1.1160 0.8808 0.3645 0.104 Uiso 1 1 calc R
C00W C 0.5467(5) 0.7736(4) 0.2839(4) 0.0837(16) Uani 1 1 d .
H00W H 0.4828 0.7760 0.3140 0.100 Uiso 1 1 calc R
C00X C 1.0360(4) 0.7503(3) 0.2585(3) 0.0712(14) Uani 1 1 d .
H00C H 1.0447 0.7920 0.2139 0.085 Uiso 1 1 calc R
H00D H 1.1100 0.7199 0.2737 0.085 Uiso 1 1 calc R
C00Y C 0.7303(6) 0.4520(4) 0.1360(5) 0.0950(18) Uani 1 1 d .
H00Y H 0.6804 0.4100 0.1390 0.114 Uiso 1 1 calc R
C00Z C 1.0523(6) 0.8739(3) 0.4868(5) 0.098(2) Uani 1 1 d .
H00Z H 1.0886 0.9189 0.5178 0.118 Uiso 1 1 calc R
C010 C 0.5555(6) 0.8256(3) 0.2115(5) 0.0903(18) Uani 1 1 d .
H010 H 0.4984 0.8649 0.1924 0.108 Uiso 1 1 calc R
C011 C 0.8300(5) 0.7460(3) 0.1450(3) 0.0665(14) Uani 1 1 d .
H01A H 0.7962 0.7177 0.0833 0.080 Uiso 1 1 calc R
H01B H 0.8601 0.7951 0.1276 0.080 Uiso 1 1 calc R
C012 C 0.7805(6) 0.4588(4) 0.0583(5) 0.103(2) Uani 1 1 d .
H012 H 0.7640 0.4228 0.0064 0.124 Uiso 1 1 calc R
C013 C 0.8571(6) 0.5208(4) 0.0577(4) 0.0949(18) Uani 1 1 d .
H013 H 0.8932 0.5270 0.0052 0.114 Uiso 1 1 calc R

loop_
_atom_site_aniso_label
_atom_site_aniso_U_11
_atom_site_aniso_U_22
_atom_site_aniso_U_33
_atom_site_aniso_U_23
_atom_site_aniso_U_13
_atom_site_aniso_U_12
Fe01 0.0510(4) 0.0512(4) 0.0447(3) 0.0085(4) 0.0187(3) 0.0005(4)
N002 0.054(3) 0.058(2) 0.055(2) 0.010(2) 0.0234(19) 0.013(2)
N003 0.056(3) 0.059(3) 0.058(2) 0.011(2) 0.027(2) -0.002(2)
N004 0.063(3) 0.054(2) 0.046(2) 0.003(2) 0.017(2) -0.006(2)
N005 0.051(3) 0.060(2) 0.045(2) 0.005(2) 0.0125(19) 0.001(2)
N006 0.059(3) 0.059(3) 0.058(2) 0.006(2) 0.021(2) 0.001(2)
N007 0.059(3) 0.059(2) 0.050(2) 0.008(2) 0.023(2) -0.006(2)
C008 0.048(3) 0.053(3) 0.043(3) 0.003(2) 0.025(2) -0.006(3)
C009 0.045(3) 0.056(3) 0.062(3) -0.001(2) 0.027(2) 0.002(3)
C00A 0.044(3) 0.051(3) 0.048(3) 0.001(2) 0.014(2) 0.000(2)
C00B 0.038(3) 0.058(3) 0.047(2) 0.007(2) 0.024(2) 0.001(2)
C00C 0.041(3) 0.053(3) 0.047(3) -0.003(2) 0.017(2) 0.007(2)
C00D 0.058(3) 0.067(3) 0.067(3) 0.011(3) 0.025(2) -0.006(3)
C00E 0.066(4) 0.055(3) 0.066(3) -0.008(2) 0.025(3) 0.002(3)
N00F 0.059(3) 0.085(3) 0.115(3) -0.008(3) 0.040(3) -0.001(3)
N00G 0.104(4) 0.069(3) 0.094(3) -0.003(3) 0.034(3) -0.002(3)
C00H 0.060(3) 0.059(3) 0.063(3) 0.003(3) 0.039(3) -0.001(3)
C00I 0.070(4) 0.066(4) 0.058(3) -0.004(3) 0.007(3) 0.007(3)
C00J 0.082(4) 0.067(3) 0.081(3) -0.014(3) 0.056(3) 0.003(4)
C00K 0.062(4) 0.064(3) 0.077(4) 0.002(3) 0.001(3) -0.008(3)
C00L 0.047(3) 0.055(3) 0.067(3) 0.009(3) 0.005(3) -0.004(3)
N00M 0.148(5) 0.071(3) 0.160(5) -0.014(3) 0.111(4) -0.012(3)
C00N 0.067(4) 0.082(4) 0.072(3) 0.000(3) 0.024(3) -0.003(3)
C00O 0.102(4) 0.068(3) 0.075(3) 0.021(3) 0.048(3) 0.007(3)
C00P 0.083(4) 0.096(4) 0.061(3) 0.000(3) 0.042(3) 0.000(4)
C00Q 0.054(3) 0.054(3) 0.050(3) 0.004(3) 0.002(3) -0.010(3)
C00R 0.072(4) 0.073(3) 0.057(3) -0.013(3) 0.018(3) -0.001(3)
C00S 0.084(5) 0.070(4) 0.067(3) 0.010(3) 0.001(3) -0.005(3)
N00T 0.187(6) 0.112(4) 0.102(4) 0.030(3) 0.098(4) 0.019(4)
C00U 0.099(5) 0.079(4) 0.066(4) -0.010(4) -0.003(3) 0.014(4)
C00V 0.073(4) 0.064(4) 0.107(5) 0.002(4) -0.005(3) -0.027(3)
C00W 0.066(4) 0.092(4) 0.097(4) -0.004(4) 0.027(3) 0.006(4)
C00X 0.069(4) 0.076(3) 0.074(3) 0.017(3) 0.028(3) -0.018(3)
C00Y 0.093(5) 0.085(5) 0.092(4) 0.000(4) -0.001(4) -0.005(4)
C00Z 0.099(5) 0.068(4) 0.099(5) -0.015(4) -0.027(4) -0.006(4)
C010 0.076(5) 0.071(4) 0.111(5) -0.004(4) 0.002(4) 0.011(3)
C011 0.077(4) 0.070(3) 0.052(3) 0.017(3) 0.016(3) -0.015(3)
C012 0.110(6) 0.088(5) 0.096(5) -0.035(4) -0.003(4) 0.001(4)
C013 0.099(5) 0.112(5) 0.076(4) -0.019(4) 0.027(3) 0.011(4)

loop_
_atom_type_symbol
_atom_type_description
_atom_type_scat_dispersion_real
_atom_type_scat_dispersion_imag
_atom_type_scat_source
C C 0.0033 0.0016 'International Tables Vol C Tables 4.2.6.8 and 6.1.1.4'
H H 0.0000 0.0000 'International Tables Vol C Tables 4.2.6.8 and 6.1.1.4'
Fe Fe 0.3463 0.8444 'International Tables Vol C Tables 4.2.6.8 and 6.1.1.4'
N N 0.0061 0.0033 'International Tables Vol C Tables 4.2.6.8 and 6.1.1.4'

loop_
_geom_angle_atom_site_label_1
_geom_angle_atom_site_label_2
_geom_angle_atom_site_label_3
_geom_angle
_geom_angle_site_symmetry_1
_geom_angle_site_symmetry_3
N002 Fe01 N003 86.04(14) 3_766 .
N002 Fe01 N004 96.20(15) 3_766 .
N002 Fe01 N005 98.90(15) 3_766 .
N002 Fe01 N006 97.18(15) 3_766 .
N002 Fe01 N007 178.79(15) 3_766 .
N003 Fe01 N004 176.00(14) . .
N003 Fe01 N005 90.03(14) . .
N003 Fe01 N006 88.28(14) . .
N003 Fe01 N007 93.88(14) . .
N004 Fe01 N007 83.95(15) . .
N005 Fe01 N004 86.35(13) . .
N005 Fe01 N007 82.31(15) . .
N006 Fe01 N004 94.72(14) . .
N006 Fe01 N005 163.68(16) . .
N006 Fe01 N007 81.61(15) . .
C00C N002 Fe01 168.4(3) . 3_766
C008 N003 Fe01 171.2(4) . .
C00N N004 Fe01 126.9(3) . .
C00Q N004 Fe01 114.6(3) . .
C00Q N004 C00N 117.3(4) . .
C00I N005 Fe01 127.4(3) . .
C00I N005 C00L 117.6(4) . .
C00L N005 Fe01 114.8(3) . .
C00K N006 Fe01 127.0(4) . .
C00R N006 Fe01 114.4(3) . .
C00R N006 C00K 118.6(4) . .
C00P N007 Fe01 106.3(2) . .
C00X N007 Fe01 107.1(2) . .
C00X N007 C00P 112.1(4) . .
C00X N007 C011 112.7(3) . .
C011 N007 Fe01 109.0(3) . .
C011 N007 C00P 109.4(3) . .
N003 C008 C00B 178.5(5) . .
C00A C009 C00E 120.9(4) . .
C00A C009 C00J 123.7(4) . .
C00J C009 C00E 115.4(4) . .
C009 C00A C00B 121.0(4) . .
C009 C00A C00H 119.5(4) . .
C00H C00A C00B 119.5(4) . .
C008 C00B C00A 120.3(4) . .
C008 C00B C00C 115.5(3) . .
C00C C00B C00A 124.1(4) . .
N002 C00C C00B 177.2(4) . .
N00G C00D C00H 178.5(5) . .
N00F C00E C009 177.9(5) . .
C00D C00H C00A 122.6(4) . .
C00O C00H C00A 121.4(4) . .
C00O C00H C00D 116.0(4) . .
N005 C00I H00I 118.7 . .
N005 C00I C00U 122.6(5) . .
C00U C00I H00I 118.7 . .
N00M C00J C009 176.7(5) . .
N006 C00K H00K 118.9 . .
N006 C00K C00Y 122.2(5) . .
C00Y C00K H00K 118.9 . .
N005 C00L C00V 122.2(5) . .
N005 C00L C00X 114.1(4) . .
C00V C00L C00X 123.6(5) . .
N004 C00N H00N 118.2 . .
N004 C00N C00W 123.5(5) . .
C00W C00N H00N 118.2 . .
N00T C00O C00H 177.1(6) . .
N007 C00P H00A 110.0 . .
N007 C00P H00B 110.0 . .
N007 C00P C00R 108.5(4) . .
H00A C00P H00B 108.4 . .
C00R C00P H00A 110.0 . .
C00R C00P H00B 110.0 . .
N004 C00Q C00S 122.3(5) . .
N004 C00Q C011 115.5(4) . .
C00S C00Q C011 122.1(5) . .
N006 C00R C00P 115.0(4) . .
N006 C00R C013 121.0(5) . .
C013 C00R C00P 123.9(5) . .
C00Q C00S H00S 120.4 . .
C00Q C00S C010 119.3(5) . .
C010 C00S H00S 120.4 . .
C00I C00U H00U 120.2 . .
C00Z C00U C00I 119.6(5) . .
C00Z C00U H00U 120.2 . .
C00L C00V H00V 120.5 . .
C00L C00V C00Z 119.1(5) . .
C00Z C00V H00V 120.5 . .
C00N C00W H00W 120.9 . .
C00N C00W C010 118.3(5) . .
C010 C00W H00W 120.9 . .
N007 C00X C00L 110.5(4) . .
N007 C00X H00C 109.5 . .
N007 C00X H00D 109.5 . .
C00L C00X H00C 109.5 . .
C00L C00X H00D 109.5 . .
H00C C00X H00D 108.1 . .
C00K C00Y H00Y 119.8 . .
C012 C00Y C00K 120.5(6) . .
C012 C00Y H00Y 119.8 . .
C00U C00Z C00V 118.9(5) . .
C00U C00Z H00Z 120.6 . .
C00V C00Z H00Z 120.6 . .
C00S C010 H010 120.4 . .
C00W C010 C00S 119.3(5) . .
C00W C010 H010 120.4 . .
N007 C011 C00Q 112.5(3) . .
N007 C011 H01A 109.1 . .
N007 C011 H01B 109.1 . .
C00Q C011 H01A 109.1 . .
C00Q C011 H01B 109.1 . .
H01A C011 H01B 107.8 . .
C00Y C012 H012 120.9 . .
C00Y C012 C013 118.3(6) . .
C013 C012 H012 120.9 . .
C00R C013 C012 119.5(6) . .
C00R C013 H013 120.3 . .
C012 C013 H013 120.3 . .

loop_
_geom_bond_atom_site_label_1
_geom_bond_atom_site_label_2
_geom_bond_distance
_geom_bond_site_symmetry_2
Fe01 N002 1.966(4) 3_766
Fe01 N003 1.978(4) .
Fe01 N004 1.997(4) .
Fe01 N005 1.996(3) .
Fe01 N006 1.995(4) .
Fe01 N007 2.032(3) .
N002 Fe01 1.966(4) 3_766
N002 C00C 1.146(5) .
N003 C008 1.150(5) .
N004 C00N 1.345(5) .
N004 C00Q 1.336(5) .
N005 C00I 1.336(5) .
N005 C00L 1.347(5) .
N006 C00K 1.341(5) .
N006 C00R 1.339(5) .
N007 C00P 1.490(5) .
N007 C00X 1.470(5) .
N007 C011 1.488(5) .
C008 C00B 1.405(6) .
C009 C00A 1.393(5) .
C009 C00E 1.418(6) .
C009 C00J 1.402(6) .
C00A C00B 1.433(5) .
C00A C00H 1.421(5) .
C00B C00C 1.408(6) .
C00D N00G 1.155(5) .
C00D C00H 1.419(6) .
C00E N00F 1.149(5) .
C00H C00O 1.389(6) .
C00I H00I 0.9300 .
C00I C00U 1.363(6) .
C00J N00M 1.160(6) .
C00K H00K 0.9300 .
C00K C00Y 1.356(7) .
C00L C00V 1.370(6) .
C00L C00X 1.504(6) .
C00N H00N 0.9300 .
C00N C00W 1.364(6) .
C00O N00T 1.155(5) .
C00P H00A 0.9700 .
C00P H00B 0.9700 .
C00P C00R 1.505(6) .
C00Q C00S 1.370(6) .
C00Q C011 1.491(6) .
C00R C013 1.383(6) .
C00S H00S 0.9300 .
C00S C010 1.373(7) .
C00U H00U 0.9300 .
C00U C00Z 1.361(7) .
C00V H00V 0.9300 .
C00V C00Z 1.372(7) .
C00W H00W 0.9300 .
C00W C010 1.369(7) .
C00X H00C 0.9700 .
C00X H00D 0.9700 .
C00Y H00Y 0.9300 .
C00Y C012 1.348(7) .
C00Z H00Z 0.9300 .
C010 H010 0.9300 .
C011 H01A 0.9700 .
C011 H01B 0.9700 .
C012 H012 0.9300 .
C012 C013 1.384(7) .
C013 H013 0.9300 .

loop_
_geom_torsion_atom_site_label_1
_geom_torsion_atom_site_label_2
_geom_torsion_atom_site_label_3
_geom_torsion_atom_site_label_4
_geom_torsion
Fe01 N004 C00N C00W 167.1(3)
Fe01 N004 C00Q C00S -166.8(3)
Fe01 N004 C00Q C011 16.6(4)
Fe01 N005 C00I C00U -177.5(3)
Fe01 N005 C00L C00V 177.5(3)
Fe01 N005 C00L C00X -6.0(5)
Fe01 N006 C00K C00Y -176.0(4)
Fe01 N006 C00R C00P 1.9(5)
Fe01 N006 C00R C013 178.2(4)
Fe01 N007 C00P C00R 39.3(4)
Fe01 N007 C00X C00L -35.9(4)
Fe01 N007 C011 C00Q 19.4(4)
N004 C00N C00W C010 -1.7(7)
N004 C00Q C00S C010 -1.9(7)
N004 C00Q C011 N007 -24.2(5)
N005 C00I C00U C00Z 1.0(7)
N005 C00L C00V C00Z 0.3(7)
N005 C00L C00X N007 28.6(5)
N006 C00K C00Y C012 -2.8(8)
N006 C00R C013 C012 -1.1(8)
N007 C00P C00R N006 -28.2(5)
N007 C00P C00R C013 155.6(4)
C009 C00A C00B C008 -154.3(4)
C009 C00A C00B C00C 24.6(6)
C009 C00A C00H C00D -146.8(4)
C009 C00A C00H C00O 30.7(6)
C00B C00A C00H C00D 34.0(6)
C00B C00A C00H C00O -148.5(4)
C00E C009 C00A C00B -161.6(4)
C00E C009 C00A C00H 19.2(6)
C00H C00A C00B C008 24.9(6)
C00H C00A C00B C00C -156.2(4)
C00I N005 C00L C00V 1.5(6)
C00I N005 C00L C00X 178.1(4)
C00I C00U C00Z C00V 0.9(8)
C00J C009 C00A C00B 19.4(6)
C00J C009 C00A C00H -159.8(4)
C00K N006 C00R C00P -176.0(4)
C00K N006 C00R C013 0.4(7)
C00K C00Y C012 C013 1.9(9)
C00L N005 C00I C00U -2.2(6)
C00L C00V C00Z C00U -1.5(8)
C00N N004 C00Q C00S 1.7(6)
C00N N004 C00Q C011 -174.9(4)
C00N C00W C010 C00S 1.4(7)
C00P N007 C00X C00L -152.1(4)
C00P N007 C011 C00Q 135.2(4)
C00P C00R C013 C012 174.9(5)
C00Q N004 C00N C00W 0.2(7)
C00Q C00S C010 C00W 0.3(8)
C00R N006 C00K C00Y 1.6(7)
C00S C00Q C011 N007 159.2(4)
C00V C00L C00X N007 -154.9(4)
C00X N007 C00P C00R 156.0(4)
C00X N007 C011 C00Q -99.3(4)
C00X C00L C00V C00Z -176.0(5)
C00Y C012 C013 C00R -0.1(9)
C011 N007 C00P C00R -78.2(4)
C011 N007 C00X C00L 83.9(4)
C011 C00Q C00S C010 174.4(4)
